data_7005218
loop_
_publ_author_name
'Beves, Jonathon E.'
'Constable, Edwin C.'
'Housecroft, Catherine E.'
'Neuburger, Markus'
'Schaffner, Silvia'
'Shardlow, Ellen J.'

_publ_section_title
;
 [n + n]-Heterometallomacrocyclic complexes (n &gt; or = 2) prepared
 from platinum(II)-centred ditopic 2,2':6',2''-terpyridine ligands:
 dimensional cataloguing by pulsed-field gradient spin-echo NMR
 spectroscopy.
;
_journal_issue 16
_journal_name_full 'Dalton transactions (Cambridge, England : 2003)'
_journal_page_first 1593
_journal_page_last 1602
_journal_paper_doi 10.1039/b618197j
_journal_year 2007
_chemical_formula_moiety 'C72 H54 N6 O2 P2 Pt, 2(C6 H6)'
_chemical_formula_sum 'C84 H66 N6 O2 P2 Pt'
_chemical_formula_weight 1448.52
_space_group_IT_number 2
_symmetry_cell_setting triclinic
_symmetry_space_group_name_Hall '-P 1'
_symmetry_space_group_name_H-M 'P -1'
_atom_sites_solution_hydrogens geom
_atom_sites_solution_primary direct
_audit_creation_date 05-05-12
_audit_creation_method CRYSTALS_ver_12.24
_cell_angle_alpha 104.458(3)
_cell_angle_beta 104.998(3)
_cell_angle_gamma 107.061(2)
_cell_formula_units_Z 1
_cell_length_a 9.3237(5)
_cell_length_b 13.3692(7)
_cell_length_c 15.5613(7)
_cell_measurement_reflns_used 6381
_cell_measurement_temperature 173
_cell_measurement_theta_max 27
_cell_measurement_theta_min 3
_cell_volume 1676.15(16)
_computing_cell_refinement 'Denzo/Scalepack (Otwinowski & Minor, 1996)'
_computing_data_collection 'COLLECT (Nonius BV, 1997)'
_computing_data_reduction 'Denzo/Scalepack (Otwinowski & Minor, 1996)'
_computing_molecular_graphics 'CAMERON (Watkin et al 1996)'
_computing_publication_material 'CRYSTALS (Betteridge et al 2003)'
_computing_structure_refinement 'CRYSTALS (Betteridge et al 2003)'
_computing_structure_solution 'SIR92 (Altomare et al, 1994)'
_diffrn_ambient_temperature 173
_diffrn_measured_fraction_theta_full 0.991
_diffrn_measured_fraction_theta_max 0.969
_diffrn_measurement_device_type 'Nonius Kappa CCD'
_diffrn_measurement_method '\f & \w scans'
_diffrn_radiation_monochromator graphite
_diffrn_radiation_type 'Mo K\a'
_diffrn_radiation_wavelength 0.71073
_diffrn_reflns_av_R_equivalents 0.042
_diffrn_reflns_limit_h_max 12
_diffrn_reflns_limit_h_min -12
_diffrn_reflns_limit_k_max 17
_diffrn_reflns_limit_k_min -17
_diffrn_reflns_limit_l_max 19
_diffrn_reflns_limit_l_min -20
_diffrn_reflns_number 12703
_diffrn_reflns_theta_full 21.415
_diffrn_reflns_theta_max 27.456
_diffrn_reflns_theta_min 2.933
_diffrn_standards_number 0
_exptl_absorpt_coefficient_mu 2.196
_exptl_absorpt_correction_T_max 0.58
_exptl_absorpt_correction_T_min 0.55
_exptl_absorpt_correction_type multi-scan
_exptl_absorpt_process_details 'Denzo/Scalepack (Otwinowski & Minor, 1996)'
_exptl_crystal_colour colorless
_exptl_crystal_density_diffrn 1.435
_exptl_crystal_description plate
_exptl_crystal_F_000 736
_exptl_crystal_size_max 0.48
_exptl_crystal_size_mid 0.27
_exptl_crystal_size_min 0.25
_refine_diff_density_max 2.02
_refine_diff_density_min -1.48
_refine_ls_extinction_method None
_refine_ls_goodness_of_fit_ref 1.1209
_refine_ls_hydrogen_treatment constr
_refine_ls_matrix_type full
_refine_ls_number_parameters 430
_refine_ls_number_reflns 6362
_refine_ls_number_restraints 0
_refine_ls_R_factor_all 0.0511
_refine_ls_R_factor_gt 0.0431
_refine_ls_shift/su_max 0.000329
_refine_ls_structure_factor_coef F
_refine_ls_weighting_details
;
Method, part 1, Chebychev polynomial, (Watkin, 1994, Prince, 1982)
[weight] = 1.0/[A~0~*T~0~(x)+A~1~*T~1~(x) ... +A~n-1~]*T~n-1~(x)]
where A~i~ are the Chebychev coefficients listed below and x= Fcalc/Fmax
Method = Robust Weighting (Prince, 1982)
W = [weight] * [1-(deltaF/6*sigmaF)^2^]^2^
A~i~ are:
0.568 -0.153 0.424 -0.109 0.102
;
_refine_ls_weighting_scheme calc
_refine_ls_wR_factor_all 0.0520
_refine_ls_wR_factor_gt 0.0475
_refine_ls_wR_factor_ref 0.0475
_reflns_limit_h_max 11
_reflns_limit_h_min -12
_reflns_limit_k_max 16
_reflns_limit_k_min -17
_reflns_limit_l_max 20
_reflns_limit_l_min 0
_reflns_number_gt 6362
_reflns_number_total 7414
_reflns_threshold_expression I>3.00u(I)
_oxford_diffrn_Wilson_B_factor 0.00
_oxford_diffrn_Wilson_scale 0.00
_oxford_refine_ls_scale 0.1940(3)
_oxford_structure_analysis_title '5121056 ellieFast_173k'
_cod_data_source_file b618197j.txt
_cod_data_source_block ejsPtPPh3
_cod_depositor_comments
;
The following automatic conversions were performed:
'_symmetry_cell_setting' value 'Triclinic' changed to 'triclinic'
according to '/home/saulius/struct/CIF-dictionaries/cif_core.dic'
dictionary named 'cif_core.dic' version 2.4.1 from 2010-06-29.

Automatic conversion script
Id: cif_fix_enum 1527 2010-12-29 10:47:43Z saulius 
;
_cod_original_cell_volume 1676.16(16)
_cod_original_sg_symbol_H-M 'P -1 '
_cod_original_formula_sum 'C84 H66 N6 O2 P2 Pt1'
_cod_database_code 7005218

loop_
_symmetry_equiv_pos_as_xyz
x,y,z
-x,-y,-z

loop_
_atom_site_label
_atom_site_type_symbol
_atom_site_fract_x
_atom_site_fract_y
_atom_site_fract_z
_atom_site_U_iso_or_equiv
_atom_site_occupancy
_atom_site_adp_type
_atom_site_refinement_flags_posn
_atom_site_refinement_flags_adp
_atom_site_refinement_flags_occupancy
_atom_site_disorder_assembly
_atom_site_disorder_group
_atom_site_attached_hydrogens
Pt1 Pt 0.5000 0.5000 0.0000 0.0302 1.0000 Uani S . . . . .
P1 P 0.69869(12) 0.57031(9) 0.14925(7) 0.0304 1.0000 Uani . . . . . .
O1 O 0.4227(4) 0.1823(3) 0.1491(2) 0.0395 1.0000 Uani . . . . . .
N1 N 0.9562(6) 0.2456(4) 0.3710(3) 0.0504 1.0000 Uani . . . . . .
N2 N 0.8376(4) 0.1542(3) 0.1155(3) 0.0358 1.0000 Uani . . . . . .
N3 N 0.6141(5) 0.0917(4) -0.1311(3) 0.0449 1.0000 Uani . . . . . .
C1 C 1.0855(8) 0.2702(5) 0.4466(4) 0.0604 1.0000 Uani . . . . . .
C2 C 1.2258(7) 0.2604(5) 0.4423(4) 0.0624 1.0000 Uani . . . . . .
C3 C 1.2343(7) 0.2212(5) 0.3545(4) 0.0574 1.0000 Uani . . . . . .
C4 C 1.1034(6) 0.1954(5) 0.2748(4) 0.0504 1.0000 Uani . . . . . .
C5 C 0.9671(6) 0.2084(4) 0.2853(3) 0.0415 1.0000 Uani . . . . . .
C6 C 0.8220(5) 0.1829(3) 0.2008(3) 0.0352 1.0000 Uani . . . . . .
C7 C 0.6837(5) 0.1922(4) 0.2124(3) 0.0373 1.0000 Uani . . . . . .
C8 C 0.5558(5) 0.1728(3) 0.1328(3) 0.0331 1.0000 Uani . . . . . .
C9 C 0.5697(5) 0.1453(3) 0.0441(3) 0.0340 1.0000 Uani . . . . . .
C10 C 0.7122(5) 0.1355(3) 0.0390(3) 0.0333 1.0000 Uani . . . . . .
C11 C 0.7346(5) 0.1056(3) -0.0546(3) 0.0358 1.0000 Uani . . . . . .
C12 C 0.8761(6) 0.0951(4) -0.0598(4) 0.0440 1.0000 Uani . . . . . .
C13 C 0.8922(7) 0.0681(5) -0.1483(4) 0.0550 1.0000 Uani . . . . . .
C14 C 0.7713(7) 0.0541(5) -0.2267(4) 0.0543 1.0000 Uani . . . . . .
C15 C 0.6349(8) 0.0663(5) -0.2153(4) 0.0565 1.0000 Uani . . . . . .
C16 C 0.2971(5) 0.1821(4) 0.0713(3) 0.0396 1.0000 Uani . . . . . .
C17 C 0.3480(5) 0.2795(4) 0.0444(3) 0.0336 1.0000 Uani . . . . . .
C18 C 0.4004(5) 0.3622(4) 0.0257(3) 0.0339 1.0000 Uani . . . . . .
C19 C 0.7701(5) 0.7199(3) 0.2181(3) 0.0327 1.0000 Uani . . . . . .
C20 C 0.6897(6) 0.7860(4) 0.1930(3) 0.0385 1.0000 Uani . . . . . .
C21 C 0.7441(7) 0.8981(4) 0.2489(4) 0.0462 1.0000 Uani . . . . . .
C22 C 0.8793(7) 0.9451(4) 0.3320(4) 0.0473 1.0000 Uani . . . . . .
C23 C 0.9574(6) 0.8791(4) 0.3593(3) 0.0481 1.0000 Uani . . . . . .
C24 C 0.9052(6) 0.7668(4) 0.3029(3) 0.0415 1.0000 Uani . . . . . .
C25 C 0.6630(5) 0.5118(4) 0.2400(3) 0.0343 1.0000 Uani . . . . . .
C26 C 0.7756(6) 0.4878(4) 0.2990(3) 0.0394 1.0000 Uani . . . . . .
C27 C 0.7459(7) 0.4522(4) 0.3717(3) 0.0477 1.0000 Uani . . . . . .
C28 C 0.6037(8) 0.4419(5) 0.3860(4) 0.0536 1.0000 Uani . . . . . .
C29 C 0.4891(7) 0.4654(5) 0.3277(4) 0.0520 1.0000 Uani . . . . . .
C30 C 0.5195(6) 0.5001(4) 0.2547(3) 0.0424 1.0000 Uani . . . . . .
C31 C 0.8773(5) 0.5490(4) 0.1357(3) 0.0330 1.0000 Uani . . . . . .
C32 C 0.8807(6) 0.4417(4) 0.1189(3) 0.0393 1.0000 Uani . . . . . .
C33 C 1.0122(6) 0.4234(4) 0.1036(3) 0.0437 1.0000 Uani . . . . . .
C34 C 1.1373(6) 0.5074(5) 0.1035(3) 0.0468 1.0000 Uani . . . . . .
C35 C 1.1326(6) 0.6131(5) 0.1188(3) 0.0468 1.0000 Uani . . . . . .
C36 C 1.0036(6) 0.6337(4) 0.1347(3) 0.0406 1.0000 Uani . . . . . .
C37 C 0.4087(9) 0.7382(6) 0.3590(5) 0.0698 1.0000 Uani . . . . . .
C38 C 0.4995(9) 0.8389(7) 0.4302(5) 0.0754 1.0000 Uani . . . . . .
C39 C 0.4588(13) 0.8672(8) 0.5107(5) 0.0908 1.0000 Uani . . . . . .
C40 C 0.3273(13) 0.7926(9) 0.5169(6) 0.0900 1.0000 Uani . . . . . .
C41 C 0.2386(9) 0.6925(8) 0.4445(6) 0.0801 1.0000 Uani . . . . . .
C42 C 0.2799(9) 0.6647(7) 0.3656(5) 0.0727 1.0000 Uani . . . . . .
H11 H 1.0796 0.2964 0.5077 0.0677 1.0000 Uiso R . . . . .
H21 H 1.3146 0.2804 0.4986 0.0644 1.0000 Uiso R . . . . .
H31 H 1.3289 0.2120 0.3485 0.0676 1.0000 Uiso R . . . . .
H41 H 1.1072 0.1687 0.2132 0.0598 1.0000 Uiso R . . . . .
H71 H 0.6767 0.2116 0.2737 0.0441 1.0000 Uiso R . . . . .
H91 H 0.4849 0.1336 -0.0114 0.0402 1.0000 Uiso R . . . . .
H121 H 0.9602 0.1062 -0.0042 0.0486 1.0000 Uiso R . . . . .
H131 H 0.9874 0.0596 -0.1537 0.0639 1.0000 Uiso R . . . . .
H141 H 0.7806 0.0364 -0.2876 0.0631 1.0000 Uiso R . . . . .
H151 H 0.5502 0.0561 -0.2702 0.0705 1.0000 Uiso R . . . . .
H161 H 0.2663 0.1169 0.0178 0.0500 1.0000 Uiso R . . . . .
H162 H 0.2075 0.1808 0.0900 0.0500 1.0000 Uiso R . . . . .
H201 H 0.5965 0.7548 0.1370 0.0477 1.0000 Uiso R . . . . .
H211 H 0.6886 0.9430 0.2304 0.0577 1.0000 Uiso R . . . . .
H221 H 0.9172 1.0220 0.3695 0.0546 1.0000 Uiso R . . . . .
H231 H 1.0476 0.9101 0.4169 0.0534 1.0000 Uiso R . . . . .
H241 H 0.9609 0.7222 0.3217 0.0475 1.0000 Uiso R . . . . .
H261 H 0.8747 0.4958 0.2900 0.0486 1.0000 Uiso R . . . . .
H271 H 0.8240 0.4349 0.4114 0.0591 1.0000 Uiso R . . . . .
H281 H 0.5842 0.4185 0.4362 0.0663 1.0000 Uiso R . . . . .
H291 H 0.3904 0.4580 0.3372 0.0668 1.0000 Uiso R . . . . .
H301 H 0.4406 0.5162 0.2144 0.0539 1.0000 Uiso R . . . . .
H321 H 0.7935 0.3822 0.1180 0.0473 1.0000 Uiso R . . . . .
H331 H 1.0154 0.3511 0.0932 0.0567 1.0000 Uiso R . . . . .
H341 H 1.2269 0.4938 0.0930 0.0573 1.0000 Uiso R . . . . .
H351 H 1.2193 0.6718 0.1184 0.0526 1.0000 Uiso R . . . . .
H361 H 1.0014 0.7063 0.1448 0.0466 1.0000 Uiso R . . . . .
H371 H 0.4360 0.7192 0.3040 0.0887 1.0000 Uiso R . . . . .
H381 H 0.5900 0.8895 0.4251 0.0916 1.0000 Uiso R . . . . .
H391 H 0.5212 0.9371 0.5608 0.1077 1.0000 Uiso R . . . . .
H401 H 0.2985 0.8109 0.5713 0.1270 1.0000 Uiso R . . . . .
H411 H 0.1474 0.6413 0.4486 0.1054 1.0000 Uiso R . . . . .
H421 H 0.2184 0.5943 0.3158 0.0852 1.0000 Uiso R . . . . .

loop_
_atom_site_aniso_label
_atom_site_aniso_U_11
_atom_site_aniso_U_22
_atom_site_aniso_U_33
_atom_site_aniso_U_23
_atom_site_aniso_U_13
_atom_site_aniso_U_12
Pt1 0.03082(12) 0.03322(13) 0.02944(12) 0.01293(9) 0.01034(9) 0.01508(9)
P1 0.0325(5) 0.0314(5) 0.0262(5) 0.0101(4) 0.0070(4) 0.0141(4)
O1 0.0366(15) 0.0524(19) 0.0435(17) 0.0275(15) 0.0186(14) 0.0233(14)
N1 0.056(3) 0.051(2) 0.038(2) 0.0095(18) 0.0073(19) 0.026(2)
N2 0.0361(18) 0.0327(18) 0.0360(18) 0.0115(15) 0.0095(15) 0.0133(15)
N3 0.052(2) 0.051(2) 0.035(2) 0.0167(17) 0.0152(18) 0.0231(19)
C1 0.073(4) 0.063(3) 0.033(2) 0.008(2) 0.000(2) 0.033(3)
C2 0.055(3) 0.056(3) 0.050(3) 0.006(2) -0.011(2) 0.022(3)
C3 0.044(3) 0.061(3) 0.064(3) 0.024(3) 0.009(2) 0.022(2)
C4 0.047(3) 0.057(3) 0.046(3) 0.020(2) 0.013(2) 0.020(2)
C5 0.046(2) 0.035(2) 0.037(2) 0.0122(18) 0.008(2) 0.0126(19)
C6 0.036(2) 0.030(2) 0.036(2) 0.0127(17) 0.0091(18) 0.0114(17)
C7 0.042(2) 0.036(2) 0.032(2) 0.0121(17) 0.0110(18) 0.0138(18)
C8 0.039(2) 0.0253(19) 0.040(2) 0.0139(16) 0.0166(18) 0.0138(17)
C9 0.035(2) 0.031(2) 0.035(2) 0.0130(17) 0.0096(17) 0.0103(17)
C10 0.037(2) 0.0270(19) 0.033(2) 0.0110(16) 0.0085(17) 0.0106(17)
C11 0.038(2) 0.027(2) 0.039(2) 0.0104(17) 0.0118(18) 0.0104(17)
C12 0.035(2) 0.044(3) 0.043(2) 0.009(2) 0.0109(19) 0.0082(19)
C13 0.049(3) 0.055(3) 0.055(3) 0.009(2) 0.027(3) 0.013(2)
C14 0.064(3) 0.056(3) 0.038(3) 0.009(2) 0.024(2) 0.016(3)
C15 0.072(4) 0.067(4) 0.037(3) 0.019(2) 0.020(2) 0.035(3)
C16 0.033(2) 0.045(2) 0.046(2) 0.026(2) 0.0150(19) 0.0141(19)
C17 0.0310(19) 0.037(2) 0.033(2) 0.0144(17) 0.0105(16) 0.0126(17)
C18 0.033(2) 0.041(2) 0.0271(19) 0.0097(17) 0.0090(16) 0.0175(18)
C19 0.038(2) 0.033(2) 0.0300(19) 0.0119(16) 0.0130(17) 0.0153(17)
C20 0.042(2) 0.041(2) 0.037(2) 0.0145(18) 0.0127(19) 0.021(2)
C21 0.060(3) 0.036(2) 0.048(3) 0.014(2) 0.022(2) 0.024(2)
C22 0.061(3) 0.030(2) 0.045(3) 0.0084(19) 0.020(2) 0.014(2)
C23 0.052(3) 0.045(3) 0.035(2) 0.006(2) 0.008(2) 0.017(2)
C24 0.046(2) 0.038(2) 0.035(2) 0.0084(18) 0.0081(19) 0.018(2)
C25 0.036(2) 0.037(2) 0.0270(19) 0.0097(16) 0.0093(16) 0.0141(18)
C26 0.041(2) 0.045(2) 0.035(2) 0.0172(19) 0.0124(18) 0.018(2)
C27 0.059(3) 0.052(3) 0.038(2) 0.024(2) 0.014(2) 0.024(2)
C28 0.077(4) 0.050(3) 0.039(2) 0.024(2) 0.025(3) 0.021(3)
C29 0.052(3) 0.067(3) 0.047(3) 0.024(2) 0.028(2) 0.026(3)
C30 0.040(2) 0.054(3) 0.041(2) 0.023(2) 0.0129(19) 0.025(2)
C31 0.033(2) 0.036(2) 0.0267(19) 0.0086(16) 0.0083(16) 0.0132(17)
C32 0.041(2) 0.037(2) 0.041(2) 0.0131(19) 0.0154(19) 0.0161(19)
C33 0.049(3) 0.052(3) 0.041(2) 0.017(2) 0.016(2) 0.033(2)
C34 0.037(2) 0.068(3) 0.036(2) 0.013(2) 0.0106(19) 0.029(2)
C35 0.036(2) 0.056(3) 0.040(2) 0.013(2) 0.011(2) 0.012(2)
C36 0.042(2) 0.040(2) 0.036(2) 0.0133(18) 0.0110(19) 0.0126(19)
C37 0.084(5) 0.086(5) 0.052(3) 0.026(3) 0.026(3) 0.046(4)
C38 0.078(4) 0.086(5) 0.066(4) 0.036(4) 0.016(3) 0.038(4)
C39 0.134(8) 0.090(5) 0.045(3) 0.017(3) 0.012(4) 0.062(6)
C40 0.126(7) 0.130(7) 0.060(4) 0.059(5) 0.047(5) 0.079(6)
C41 0.072(4) 0.114(6) 0.076(5) 0.062(5) 0.024(4) 0.045(4)
C42 0.078(4) 0.081(5) 0.055(4) 0.025(3) 0.011(3) 0.036(4)

loop_
_atom_type_symbol
_atom_type_scat_dispersion_real
_atom_type_scat_dispersion_imag
_atom_type_scat_Cromer_Mann_a1
_atom_type_scat_Cromer_Mann_b1
_atom_type_scat_Cromer_Mann_a2
_atom_type_scat_Cromer_Mann_b2
_atom_type_scat_Cromer_Mann_a3
_atom_type_scat_Cromer_Mann_b3
_atom_type_scat_Cromer_Mann_a4
_atom_type_scat_Cromer_Mann_b4
_atom_type_scat_Cromer_Mann_c
_atom_type_scat_source
C 0.0033 0.0016 2.3100 20.8439 1.0200 10.2075 1.5886 0.5687 0.8650 51.6512 0.2156 'International Tables Vol C 4.2.6.8 and 6.1.1.4'
H 0.0000 0.0000 0.4930 10.5109 0.3229 26.1257 0.1402 3.1424 0.0408 57.7998 0.0030 'International Tables Vol C 4.2.6.8 and 6.1.1.4'
N 0.0061 0.0033 12.2126 0.0057 3.1322 9.8933 2.0125 28.9975 1.1663 0.5826 -11.5290 'International Tables Vol C 4.2.6.8 and 6.1.1.4'
O 0.0106 0.0060 3.0485 13.2771 2.2868 5.7011 1.5463 0.3239 0.8670 32.9089 0.2508 'International Tables Vol C 4.2.6.8 and 6.1.1.4'
P 0.1023 0.0942 6.4345 1.9067 4.1791 27.1570 1.7800 0.5260 1.4908 68.1645 1.1149 'International Tables Vol C 4.2.6.8 and 6.1.1.4'
Pt -1.7033 8.3905 27.0059 1.5129 17.7639 8.8117 15.7131 0.4246 5.7837 38.6103 11.6883 'International Tables Vol C 4.2.6.8 and 6.1.1.4'

loop_
_geom_angle_atom_site_label_1
_geom_angle_site_symmetry_1
_geom_angle_atom_site_label_2
_geom_angle_site_symmetry_2
_geom_angle_atom_site_label_3
_geom_angle_site_symmetry_3
_geom_angle
_geom_angle_publ_flag
C18 2_665 Pt1 . P1 2_665 89.06(12) yes
C18 2_665 Pt1 . P1 . 90.94(12) yes
P1 2_665 Pt1 . P1 . 179.995 yes
C18 2_665 Pt1 . C18 . 179.994 yes
P1 2_665 Pt1 . C18 . 90.94(12) yes
P1 . Pt1 . C18 . 89.06(12) yes
Pt1 . P1 . C19 . 118.14(13) yes
Pt1 . P1 . C25 . 119.48(14) yes
C19 . P1 . C25 . 99.77(19) yes
Pt1 . P1 . C31 . 108.45(13) yes
C19 . P1 . C31 . 104.75(19) yes
C25 . P1 . C31 . 104.59(19) yes
C8 . O1 . C16 . 117.6(3) yes
C1 . N1 . C5 . 116.6(5) yes
C6 . N2 . C10 . 117.3(4) yes
C11 . N3 . C15 . 117.0(4) yes
N1 . C1 . C2 . 124.7(5) yes
N1 . C1 . H11 . 117.660 no
C2 . C1 . H11 . 117.636 no
C1 . C2 . C3 . 118.0(5) yes
C1 . C2 . H21 . 121.002 no
C3 . C2 . H21 . 120.996 no
C2 . C3 . C4 . 118.9(5) yes
C2 . C3 . H31 . 120.549 no
C4 . C3 . H31 . 120.528 no
C3 . C4 . C5 . 119.5(5) yes
C3 . C4 . H41 . 120.277 no
C5 . C4 . H41 . 120.235 no
C4 . C5 . N1 . 122.3(4) yes
C4 . C5 . C6 . 121.6(4) yes
N1 . C5 . C6 . 116.1(4) yes
C5 . C6 . N2 . 116.0(4) yes
C5 . C6 . C7 . 120.8(4) yes
N2 . C6 . C7 . 123.1(4) yes
C6 . C7 . C8 . 118.7(4) yes
C6 . C7 . H71 . 120.629 no
C8 . C7 . H71 . 120.636 no
C7 . C8 . O1 . 115.7(4) yes
C7 . C8 . C9 . 119.4(4) yes
O1 . C8 . C9 . 124.9(4) yes
C8 . C9 . C10 . 117.9(4) yes
C8 . C9 . H91 . 121.074 no
C10 . C9 . H91 . 121.047 no
C9 . C10 . N2 . 123.5(4) yes
C9 . C10 . C11 . 120.5(4) yes
N2 . C10 . C11 . 116.0(4) yes
C10 . C11 . N3 . 116.9(4) yes
C10 . C11 . C12 . 120.6(4) yes
N3 . C11 . C12 . 122.5(4) yes
C11 . C12 . C13 . 118.6(5) yes
C11 . C12 . H121 . 120.674 no
C13 . C12 . H121 . 120.733 no
C12 . C13 . C14 . 119.8(5) yes
C12 . C13 . H131 . 120.086 no
C14 . C13 . H131 . 120.120 no
C13 . C14 . C15 . 117.9(5) yes
C13 . C14 . H141 . 121.007 no
C15 . C14 . H141 . 121.065 no
C14 . C15 . N3 . 124.1(5) yes
C14 . C15 . H151 . 117.922 no
N3 . C15 . H151 . 117.930 no
O1 . C16 . C17 . 112.7(4) yes
O1 . C16 . H161 . 108.664 no
C17 . C16 . H161 . 108.660 no
O1 . C16 . H162 . 108.666 no
C17 . C16 . H162 . 108.696 no
H161 . C16 . H162 . 109.467 no
C16 . C17 . C18 . 175.8(4) yes
C17 . C18 . Pt1 . 176.5(4) yes
P1 . C19 . C20 . 122.2(3) yes
P1 . C19 . C24 . 118.7(3) yes
C20 . C19 . C24 . 119.0(4) yes
C19 . C20 . C21 . 120.5(4) yes
C19 . C20 . H201 . 119.753 no
C21 . C20 . H201 . 119.713 no
C20 . C21 . C22 . 120.5(4) yes
C20 . C21 . H211 . 119.734 no
C22 . C21 . H211 . 119.735 no
C21 . C22 . C23 . 119.4(4) yes
C21 . C22 . H221 . 120.271 no
C23 . C22 . H221 . 120.350 no
C22 . C23 . C24 . 120.6(5) yes
C22 . C23 . H231 . 119.705 no
C24 . C23 . H231 . 119.723 no
C19 . C24 . C23 . 120.0(4) yes
C19 . C24 . H241 . 120.020 no
C23 . C24 . H241 . 120.009 no
P1 . C25 . C26 . 123.6(3) yes
P1 . C25 . C30 . 117.6(3) yes
C26 . C25 . C30 . 118.6(4) yes
C25 . C26 . C27 . 120.8(4) yes
C25 . C26 . H261 . 119.603 no
C27 . C26 . H261 . 119.629 no
C26 . C27 . C28 . 120.0(5) yes
C26 . C27 . H271 . 119.993 no
C28 . C27 . H271 . 119.978 no
C27 . C28 . C29 . 120.2(4) yes
C27 . C28 . H281 . 119.910 no
C29 . C28 . H281 . 119.909 no
C28 . C29 . C30 . 119.3(5) yes
C28 . C29 . H291 . 120.374 no
C30 . C29 . H291 . 120.349 no
C29 . C30 . C25 . 121.2(4) yes
C29 . C30 . H301 . 119.424 no
C25 . C30 . H301 . 119.405 no
P1 . C31 . C32 . 119.0(3) yes
P1 . C31 . C36 . 121.5(3) yes
C32 . C31 . C36 . 119.4(4) yes
C31 . C32 . C33 . 119.3(4) yes
C31 . C32 . H321 . 120.332 no
C33 . C32 . H321 . 120.319 no
C32 . C33 . C34 . 121.1(4) yes
C32 . C33 . H331 . 119.444 no
C34 . C33 . H331 . 119.429 no
C33 . C34 . C35 . 119.4(4) yes
C33 . C34 . H341 . 120.275 no
C35 . C34 . H341 . 120.347 no
C34 . C35 . C36 . 120.7(5) yes
C34 . C35 . H351 . 119.641 no
C36 . C35 . H351 . 119.661 no
C31 . C36 . C35 . 120.0(4) yes
C31 . C36 . H361 . 119.970 no
C35 . C36 . H361 . 119.983 no
C38 . C37 . C42 . 120.9(7) yes
C38 . C37 . H371 . 119.577 no
C42 . C37 . H371 . 119.542 no
C37 . C38 . C39 . 119.6(8) yes
C37 . C38 . H381 . 120.228 no
C39 . C38 . H381 . 120.170 no
C38 . C39 . C40 . 119.4(8) yes
C38 . C39 . H391 . 120.373 no
C40 . C39 . H391 . 120.249 no
C39 . C40 . C41 . 119.7(7) yes
C39 . C40 . H401 . 120.118 no
C41 . C40 . H401 . 120.171 no
C40 . C41 . C42 . 120.7(8) yes
C40 . C41 . H411 . 119.654 no
C42 . C41 . H411 . 119.679 no
C41 . C42 . C37 . 119.8(7) yes
C41 . C42 . H421 . 120.152 no
C37 . C42 . H421 . 120.093 no

loop_
_geom_bond_atom_site_label_1
_geom_bond_site_symmetry_1
_geom_bond_atom_site_label_2
_geom_bond_site_symmetry_2
_geom_bond_distance
_geom_bond_publ_flag
Pt1 . C18 2_665 1.993(4) yes
Pt1 . P1 2_665 2.3175(10) yes
Pt1 . P1 . 2.3175(10) yes
Pt1 . C18 . 1.993(4) yes
P1 . C19 . 1.836(4) yes
P1 . C25 . 1.833(4) yes
P1 . C31 . 1.825(4) yes
O1 . C8 . 1.363(5) yes
O1 . C16 . 1.449(5) yes
N1 . C1 . 1.336(7) yes
N1 . C5 . 1.344(6) yes
N2 . C6 . 1.345(6) yes
N2 . C10 . 1.344(5) yes
N3 . C11 . 1.338(6) yes
N3 . C15 . 1.348(6) yes
C1 . C2 . 1.369(9) yes
C1 . H11 . 0.950 no
C2 . C3 . 1.367(9) yes
C2 . H21 . 0.950 no
C3 . C4 . 1.379(8) yes
C3 . H31 . 0.950 no
C4 . C5 . 1.377(7) yes
C4 . H41 . 0.950 no
C5 . C6 . 1.503(6) yes
C6 . C7 . 1.383(6) yes
C7 . C8 . 1.385(6) yes
C7 . H71 . 0.950 no
C8 . C9 . 1.387(6) yes
C9 . C10 . 1.393(6) yes
C9 . H91 . 0.950 no
C10 . C11 . 1.498(6) yes
C11 . C12 . 1.387(6) yes
C12 . C13 . 1.392(7) yes
C12 . H121 . 0.950 no
C13 . C14 . 1.358(8) yes
C13 . H131 . 0.950 no
C14 . C15 . 1.379(8) yes
C14 . H141 . 0.950 no
C15 . H151 . 0.950 no
C16 . C17 . 1.451(6) yes
C16 . H161 . 0.950 no
C16 . H162 . 0.950 no
C17 . C18 . 1.211(6) yes
C19 . C20 . 1.381(6) yes
C19 . C24 . 1.408(6) yes
C20 . C21 . 1.391(7) yes
C20 . H201 . 0.950 no
C21 . C22 . 1.393(7) yes
C21 . H211 . 0.950 no
C22 . C23 . 1.375(7) yes
C22 . H221 . 0.950 no
C23 . C24 . 1.397(7) yes
C23 . H231 . 0.950 no
C24 . H241 . 0.950 no
C25 . C26 . 1.376(6) yes
C25 . C30 . 1.386(6) yes
C26 . C27 . 1.392(6) yes
C26 . H261 . 0.950 no
C27 . C28 . 1.374(8) yes
C27 . H271 . 0.950 no
C28 . C29 . 1.379(8) yes
C28 . H281 . 0.950 no
C29 . C30 . 1.391(7) yes
C29 . H291 . 0.950 no
C30 . H301 . 0.950 no
C31 . C32 . 1.403(6) yes
C31 . C36 . 1.381(6) yes
C32 . C33 . 1.385(6) yes
C32 . H321 . 0.950 no
C33 . C34 . 1.362(8) yes
C33 . H331 . 0.950 no
C34 . C35 . 1.389(8) yes
C34 . H341 . 0.950 no
C35 . C36 . 1.377(7) yes
C35 . H351 . 0.950 no
C36 . H361 . 0.950 no
C37 . C38 . 1.362(10) yes
C37 . C42 . 1.357(10) yes
C37 . H371 . 0.950 no
C38 . C39 . 1.397(11) yes
C38 . H381 . 0.950 no
C39 . C40 . 1.378(13) yes
C39 . H391 . 0.950 no
C40 . C41 . 1.364(13) yes
C40 . H401 . 0.950 no
C41 . C42 . 1.377(11) yes
C41 . H411 . 0.950 no
C42 . H421 . 0.950 no
